data_1518330
loop_
_publ_author_name
'Mautner, Franz A.'
'Scherzer, Michael'
'Berger, Christian'
'Fischer, Roland C.'
'Massoud, Salah S.'

_publ_section_title
;
 Synthesis, characterization and luminescence properties of zinc(II)
 complexes of pseudohalides and nitrite derived from 4-azidopyridine
;
_journal_name_full 'Inorganica Chimica Acta'
_journal_page_first 46
_journal_page_last 51
_journal_paper_doi 10.1016/j.ica.2014.10.018
_journal_volume 425
_journal_year 2015
_chemical_formula_moiety 'C22 H16 N18 S2 Zn'
_chemical_formula_sum 'C22 H16 N18 S2 Zn'
_chemical_formula_weight 662.06
_chemical_name_common '[Zn(4-azpy)4(NCS)2]'
_chemical_name_systematic
; 
 ? 
;
_space_group_IT_number 14
_symmetry_cell_setting monoclinic
_symmetry_space_group_name_Hall '-P 2ybc'
_symmetry_space_group_name_H-M 'P 1 21/c 1'
_atom_sites_solution_hydrogens geom
_atom_sites_solution_primary direct
_atom_sites_solution_secondary difmap
_audit_creation_method SHELXL-97
_cell_angle_alpha 90.00
_cell_angle_beta 115.9160(10)
_cell_angle_gamma 90.00
_cell_formula_units_Z 4
_cell_length_a 19.0082(5)
_cell_length_b 7.8756(2)
_cell_length_c 20.9499(6)
_cell_measurement_reflns_used 10000
_cell_measurement_temperature 100(2)
_cell_measurement_theta_max 34.00
_cell_measurement_theta_min 1.20
_cell_volume 2820.83(13)
_computing_cell_refinement 'Bruker SAINT'
_computing_data_collection 'Bruker APEX-2'
_computing_data_reduction 'Bruker SAINT'
_computing_structure_refinement 'SHELXL-97 (Sheldrick, 2008)'
_computing_structure_solution 'SHELXS-97 (Sheldrick, 2008)'
_diffrn_ambient_temperature 100(2)
_diffrn_measured_fraction_theta_full 1.000
_diffrn_measured_fraction_theta_max 0.962
_diffrn_measurement_device_type 'Bruker APEX-II CCD'
_diffrn_measurement_method \w-scans
_diffrn_radiation_monochromator graphite
_diffrn_radiation_source 'fine-focus sealed tube'
_diffrn_radiation_type MoK\a
_diffrn_radiation_wavelength 0.71073
_diffrn_reflns_av_R_equivalents 0.0981
_diffrn_reflns_av_sigmaI/netI 0.0928
_diffrn_reflns_limit_h_max 29
_diffrn_reflns_limit_h_min -29
_diffrn_reflns_limit_k_max 10
_diffrn_reflns_limit_k_min -12
_diffrn_reflns_limit_l_max 33
_diffrn_reflns_limit_l_min -31
_diffrn_reflns_number 67252
_diffrn_reflns_theta_full 28.00
_diffrn_reflns_theta_max 34.13
_diffrn_reflns_theta_min 1.19
_exptl_absorpt_coefficient_mu 1.069
_exptl_absorpt_correction_T_max 0.8824
_exptl_absorpt_correction_T_min 0.7612
_exptl_absorpt_correction_type multi-scan
_exptl_absorpt_process_details SADABS
_exptl_crystal_colour colorless
_exptl_crystal_density_diffrn 1.559
_exptl_crystal_density_method 'not measured'
_exptl_crystal_description irregular
_exptl_crystal_F_000 1344
_exptl_crystal_size_max 0.27
_exptl_crystal_size_mid 0.21
_exptl_crystal_size_min 0.12
_refine_diff_density_max 0.809
_refine_diff_density_min -2.127
_refine_diff_density_rms 0.142
_refine_ls_extinction_method none
_refine_ls_goodness_of_fit_ref 0.977
_refine_ls_matrix_type full
_refine_ls_number_parameters 391
_refine_ls_number_reflns 11183
_refine_ls_number_restraints 0
_refine_ls_restrained_S_all 0.977
_refine_ls_R_factor_all 0.1019
_refine_ls_R_factor_gt 0.0556
_refine_ls_shift/su_max 0.001
_refine_ls_shift/su_mean 0.000
_refine_ls_structure_factor_coef Fsqd
_refine_ls_weighting_details 'calc w=1/[\s^2^(Fo^2^)+(0.0892P)^2^+0.0000P] where P=(Fo^2^+2Fc^2^)/3'
_refine_ls_weighting_scheme calc
_refine_ls_wR_factor_gt 0.1474
_refine_ls_wR_factor_ref 0.1626
_reflns_number_gt 6528
_reflns_number_total 11183
_reflns_threshold_expression >2sigma(I)
_cod_data_source_file RF447BF2.CIF
_cod_data_source_block rf447b
_cod_depositor_comments
;
The following automatic conversions were performed:

'_symmetry_cell_setting' value 'Monoclinic' changed to 'monoclinic'
according to the built-in table from CIF Core dictionary named
'cif_core.dic' version 2.4.1 from 2010-06-29.

Automatic conversion script
Id: cif_fix_values 2827 2014-09-09 07:05:25Z andrius 
;
_cod_original_sg_symbol_H-M 'P 21/c'
_cod_database_code 1518330

loop_
_symmetry_equiv_pos_as_xyz
'x, y, z'
'-x, y+1/2, -z+1/2'
'-x, -y, -z'
'x, -y-1/2, z-1/2'

loop_
_atom_site_label
_atom_site_type_symbol
_atom_site_fract_x
_atom_site_fract_y
_atom_site_fract_z
_atom_site_U_iso_or_equiv
_atom_site_adp_type
_atom_site_occupancy
_atom_site_symmetry_multiplicity
_atom_site_calc_flag
_atom_site_refinement_flags
Zn1 Zn 0.5000 0.0000 0.5000 0.01524(10) Uani 1 2 d S
N21 N 0.52451(11) -0.1372(3) 0.42724(10) 0.0130(4) Uani 1 1 d .
C21 C 0.55268(12) -0.2279(3) 0.40102(11) 0.0107(4) Uani 1 1 d .
S21 S 0.59192(3) -0.36124(8) 0.36606(3) 0.01669(13) Uani 1 1 d .
N1 N 0.38091(10) -0.1033(2) 0.45933(9) 0.0103(4) Uani 1 1 d .
N2 N 0.15203(12) -0.2887(3) 0.39008(11) 0.0252(5) Uani 1 1 d .
N3 N 0.10618(13) -0.2598(4) 0.32654(13) 0.0393(7) Uani 1 1 d .
N4 N 0.05980(16) -0.2461(5) 0.27093(16) 0.0709(13) Uani 1 1 d .
C1 C 0.32809(12) -0.0767(3) 0.39267(11) 0.0118(4) Uani 1 1 d .
H1 H 0.3440 -0.0166 0.3618 0.014 Uiso 1 1 calc R
C2 C 0.25109(12) -0.1322(3) 0.36584(12) 0.0141(4) Uani 1 1 d .
H2 H 0.2150 -0.1081 0.3183 0.017 Uiso 1 1 calc R
C3 C 0.22816(12) -0.2237(3) 0.41025(12) 0.0149(5) Uani 1 1 d .
C4 C 0.28315(13) -0.2550(3) 0.47959(12) 0.0177(5) Uani 1 1 d .
H4 H 0.2697 -0.3188 0.5111 0.021 Uiso 1 1 calc R
C5 C 0.35770(13) -0.1911(3) 0.50147(11) 0.0146(5) Uani 1 1 d .
H5 H 0.3947 -0.2104 0.5492 0.018 Uiso 1 1 calc R
N5 N 0.45499(10) 0.2097(2) 0.42161(9) 0.0098(3) Uani 1 1 d .
N6 N 0.38107(11) 0.6273(3) 0.28322(10) 0.0150(4) Uani 1 1 d .
N7 N 0.38582(11) 0.6209(3) 0.22563(11) 0.0177(4) Uani 1 1 d .
N8 N 0.38614(15) 0.6348(3) 0.17264(13) 0.0304(6) Uani 1 1 d .
C6 C 0.45325(12) 0.2004(3) 0.35657(11) 0.0116(4) Uani 1 1 d .
H6 H 0.4692 0.0972 0.3434 0.014 Uiso 1 1 calc R
C7 C 0.42971(12) 0.3319(3) 0.30801(11) 0.0122(4) Uani 1 1 d .
H7 H 0.4297 0.3190 0.2629 0.015 Uiso 1 1 calc R
C8 C 0.40618(11) 0.4824(3) 0.32644(11) 0.0101(4) Uani 1 1 d .
C9 C 0.40617(12) 0.4943(3) 0.39271(11) 0.0119(4) Uani 1 1 d .
H9 H 0.3893 0.5954 0.4065 0.014 Uiso 1 1 calc R
C10 C 0.43105(12) 0.3567(3) 0.43812(11) 0.0116(4) Uani 1 1 d .
H10 H 0.4312 0.3666 0.4834 0.014 Uiso 1 1 calc R
Zn2 Zn 1.0000 0.0000 0.5000 0.01757(10) Uani 1 2 d S
N22 N 0.95813(11) -0.1663(3) 0.41489(10) 0.0155(4) Uani 1 1 d .
C22 C 0.94244(12) -0.2608(3) 0.36772(12) 0.0142(4) Uani 1 1 d .
S22 S 0.92108(4) -0.39455(10) 0.30283(4) 0.02947(18) Uani 1 1 d .
N11 N 0.90931(11) 0.1892(3) 0.43517(10) 0.0125(4) Uani 1 1 d .
N12 N 0.73227(11) 0.5237(3) 0.30465(11) 0.0176(4) Uani 1 1 d .
N13 N 0.73964(11) 0.6767(3) 0.32035(10) 0.0167(4) Uani 1 1 d .
N14 N 0.73800(12) 0.8188(3) 0.32659(12) 0.0232(5) Uani 1 1 d .
C11 C 0.90056(13) 0.3401(3) 0.46072(12) 0.0159(5) Uani 1 1 d .
H11 H 0.9356 0.3684 0.5082 0.019 Uiso 1 1 calc R
C12 C 0.84337(13) 0.4566(3) 0.42172(12) 0.0164(5) Uani 1 1 d .
H12 H 0.8391 0.5617 0.4420 0.020 Uiso 1 1 calc R
C13 C 0.79229(12) 0.4163(3) 0.35223(12) 0.0138(4) Uani 1 1 d .
C14 C 0.79863(12) 0.2589(3) 0.32552(12) 0.0143(4) Uani 1 1 d .
H14 H 0.7631 0.2258 0.2789 0.017 Uiso 1 1 calc R
C15 C 0.85798(12) 0.1512(3) 0.36840(12) 0.0140(4) Uani 1 1 d .
H15 H 0.8627 0.0443 0.3496 0.017 Uiso 1 1 calc R
N15 N 1.08304(11) 0.1038(3) 0.46343(10) 0.0131(4) Uani 1 1 d .
N16 N 1.24586(12) 0.3158(3) 0.40078(11) 0.0205(5) Uani 1 1 d .
N17 N 1.22180(12) 0.3893(3) 0.34219(12) 0.0220(5) Uani 1 1 d .
N18 N 1.20981(15) 0.4603(4) 0.29239(13) 0.0348(6) Uani 1 1 d .
C16 C 1.05911(14) 0.1805(4) 0.40044(13) 0.0270(6) Uani 1 1 d .
H16 H 1.0045 0.1851 0.3706 0.032 Uiso 1 1 calc R
C17 C 1.10890(14) 0.2536(4) 0.37589(13) 0.0273(6) Uani 1 1 d .
H17 H 1.0890 0.3064 0.3306 0.033 Uiso 1 1 calc R
C18 C 1.18806(13) 0.2476(3) 0.41889(12) 0.0139(4) Uani 1 1 d .
C19 C 1.21452(13) 0.1713(3) 0.48431(13) 0.0173(5) Uani 1 1 d .
H19 H 1.2688 0.1673 0.5154 0.021 Uiso 1 1 calc R
C20 C 1.16001(13) 0.1002(3) 0.50383(12) 0.0150(5) Uani 1 1 d .
H20 H 1.1787 0.0457 0.5487 0.018 Uiso 1 1 calc R

loop_
_atom_site_aniso_label
_atom_site_aniso_U_11
_atom_site_aniso_U_22
_atom_site_aniso_U_33
_atom_site_aniso_U_23
_atom_site_aniso_U_13
_atom_site_aniso_U_12
Zn1 0.01555(18) 0.0159(2) 0.01416(17) -0.00110(15) 0.00639(14) -0.00025(15)
N21 0.0167(8) 0.0107(10) 0.0114(8) 0.0005(7) 0.0061(7) -0.0008(7)
C21 0.0104(8) 0.0114(12) 0.0102(9) 0.0008(8) 0.0046(7) -0.0029(8)
S21 0.0172(3) 0.0167(3) 0.0211(3) -0.0050(2) 0.0129(2) -0.0001(2)
N1 0.0100(7) 0.0092(10) 0.0120(8) -0.0016(7) 0.0050(6) 0.0000(7)
N2 0.0123(9) 0.0411(15) 0.0188(10) 0.0085(10) 0.0035(8) -0.0066(9)
N3 0.0168(10) 0.063(2) 0.0295(13) 0.0209(13) 0.0018(9) -0.0164(12)
N4 0.0239(13) 0.122(3) 0.0421(17) 0.045(2) -0.0082(12) -0.0359(18)
C1 0.0132(9) 0.0084(12) 0.0129(9) -0.0003(8) 0.0049(8) -0.0027(8)
C2 0.0107(9) 0.0161(13) 0.0136(9) 0.0026(9) 0.0037(8) -0.0006(8)
C3 0.0102(9) 0.0178(13) 0.0163(10) -0.0003(9) 0.0054(8) -0.0025(9)
C4 0.0151(10) 0.0257(14) 0.0140(10) 0.0026(9) 0.0079(8) -0.0032(10)
C5 0.0122(9) 0.0213(14) 0.0101(9) 0.0000(9) 0.0047(8) -0.0008(9)
N5 0.0098(7) 0.0089(10) 0.0105(8) -0.0005(7) 0.0042(6) -0.0015(7)
N6 0.0176(9) 0.0139(11) 0.0140(9) 0.0041(8) 0.0074(7) 0.0026(8)
N7 0.0161(9) 0.0173(12) 0.0198(9) 0.0072(8) 0.0079(8) 0.0024(8)
N8 0.0349(13) 0.0369(16) 0.0251(11) 0.0118(11) 0.0183(10) 0.0054(11)
C6 0.0121(9) 0.0105(12) 0.0125(9) -0.0013(8) 0.0057(8) -0.0008(8)
C7 0.0103(9) 0.0170(13) 0.0100(9) -0.0009(8) 0.0049(7) -0.0017(8)
C8 0.0055(8) 0.0102(12) 0.0115(9) 0.0022(8) 0.0009(7) -0.0009(7)
C9 0.0140(9) 0.0084(11) 0.0133(9) -0.0001(8) 0.0060(8) 0.0016(8)
C10 0.0128(9) 0.0109(12) 0.0118(9) -0.0002(8) 0.0060(8) 0.0002(8)
Zn2 0.01680(18) 0.0196(2) 0.01582(18) -0.00022(16) 0.00671(15) -0.00266(16)
N22 0.0144(8) 0.0155(11) 0.0143(9) 0.0004(8) 0.0041(7) -0.0006(8)
C22 0.0123(9) 0.0154(13) 0.0158(10) 0.0000(9) 0.0068(8) -0.0024(9)
S22 0.0330(4) 0.0359(5) 0.0289(3) -0.0198(3) 0.0223(3) -0.0174(3)
N11 0.0125(8) 0.0114(10) 0.0128(8) 0.0010(7) 0.0048(7) -0.0023(7)
N12 0.0124(8) 0.0162(12) 0.0194(10) 0.0001(8) 0.0026(7) 0.0024(8)
N13 0.0093(8) 0.0208(13) 0.0164(9) 0.0034(8) 0.0021(7) 0.0012(8)
N14 0.0173(10) 0.0203(13) 0.0252(11) 0.0047(9) 0.0031(8) 0.0004(9)
C11 0.0172(10) 0.0149(13) 0.0132(10) -0.0002(9) 0.0045(8) -0.0008(9)
C12 0.0194(11) 0.0123(12) 0.0170(10) -0.0001(9) 0.0076(9) 0.0009(9)
C13 0.0117(9) 0.0140(13) 0.0168(10) 0.0033(9) 0.0073(8) 0.0001(8)
C14 0.0110(9) 0.0155(13) 0.0143(10) -0.0009(9) 0.0037(8) -0.0023(8)
C15 0.0130(9) 0.0133(12) 0.0152(10) -0.0015(9) 0.0057(8) -0.0032(8)
N15 0.0125(8) 0.0160(11) 0.0115(8) -0.0006(7) 0.0059(7) -0.0030(7)
N16 0.0150(9) 0.0259(13) 0.0222(10) 0.0054(9) 0.0097(8) -0.0031(8)
N17 0.0167(9) 0.0281(13) 0.0233(10) -0.0018(9) 0.0106(8) -0.0094(9)
N18 0.0295(13) 0.0528(18) 0.0227(11) 0.0094(12) 0.0121(10) -0.0116(12)
C16 0.0113(10) 0.0488(19) 0.0175(11) 0.0128(12) 0.0031(9) -0.0051(11)
C17 0.0152(10) 0.0489(19) 0.0163(11) 0.0108(12) 0.0054(9) -0.0084(11)
C18 0.0141(9) 0.0136(12) 0.0161(10) -0.0003(9) 0.0085(8) -0.0031(9)
C19 0.0103(9) 0.0180(13) 0.0213(11) 0.0040(10) 0.0048(8) -0.0022(9)
C20 0.0134(9) 0.0166(13) 0.0134(9) 0.0022(9) 0.0045(8) -0.0020(9)

loop_
_atom_type_symbol
_atom_type_description
_atom_type_scat_dispersion_real
_atom_type_scat_dispersion_imag
_atom_type_scat_source
C C 0.0033 0.0016 'International Tables Vol C Tables 4.2.6.8 and 6.1.1.4'
H H 0.0000 0.0000 'International Tables Vol C Tables 4.2.6.8 and 6.1.1.4'
N N 0.0061 0.0033 'International Tables Vol C Tables 4.2.6.8 and 6.1.1.4'
S S 0.1246 0.1234 'International Tables Vol C Tables 4.2.6.8 and 6.1.1.4'
Zn Zn 0.2839 1.4301 'International Tables Vol C Tables 4.2.6.8 and 6.1.1.4'

loop_
_geom_angle_atom_site_label_1
_geom_angle_atom_site_label_2
_geom_angle_atom_site_label_3
_geom_angle
_geom_angle_site_symmetry_1
_geom_angle_site_symmetry_3
N21 Zn1 N21 180.0 . 3_656
N21 Zn1 N1 87.35(7) . 3_656
N21 Zn1 N1 92.65(7) 3_656 3_656
N21 Zn1 N1 92.65(7) . .
N21 Zn1 N1 87.35(7) 3_656 .
N1 Zn1 N1 180.0 3_656 .
N21 Zn1 N5 88.95(7) . .
N21 Zn1 N5 91.05(7) 3_656 .
N1 Zn1 N5 90.57(7) 3_656 .
N1 Zn1 N5 89.43(7) . .
N21 Zn1 N5 91.05(7) . 3_656
N21 Zn1 N5 88.95(7) 3_656 3_656
N1 Zn1 N5 89.43(7) 3_656 3_656
N1 Zn1 N5 90.57(7) . 3_656
N5 Zn1 N5 180.0 . 3_656
C21 N21 Zn1 163.86(17) . .
N21 C21 S21 177.8(2) . .
C1 N1 C5 117.24(18) . .
C1 N1 Zn1 121.65(14) . .
C5 N1 Zn1 121.08(14) . .
N3 N2 C3 113.4(2) . .
N4 N3 N2 172.3(3) . .
N1 C1 C2 123.5(2) . .
N1 C1 H1 118.2 . .
C2 C1 H1 118.2 . .
C1 C2 C3 118.4(2) . .
C1 C2 H2 120.8 . .
C3 C2 H2 120.8 . .
C2 C3 C4 118.6(2) . .
C2 C3 N2 124.6(2) . .
C4 C3 N2 116.8(2) . .
C5 C4 C3 118.4(2) . .
C5 C4 H4 120.8 . .
C3 C4 H4 120.8 . .
N1 C5 C4 123.8(2) . .
N1 C5 H5 118.1 . .
C4 C5 H5 118.1 . .
C10 N5 C6 116.41(19) . .
C10 N5 Zn1 121.00(14) . .
C6 N5 Zn1 122.53(15) . .
N7 N6 C8 116.2(2) . .
N8 N7 N6 171.4(3) . .
N5 C6 C7 124.0(2) . .
N5 C6 H6 118.0 . .
C7 C6 H6 118.0 . .
C8 C7 C6 118.53(19) . .
C8 C7 H7 120.7 . .
C6 C7 H7 120.7 . .
C7 C8 C9 118.6(2) . .
C7 C8 N6 125.3(2) . .
C9 C8 N6 116.1(2) . .
C10 C9 C8 119.0(2) . .
C10 C9 H9 120.5 . .
C8 C9 H9 120.5 . .
N5 C10 C9 123.4(2) . .
N5 C10 H10 118.3 . .
C9 C10 H10 118.3 . .
N22 Zn2 N22 180.0 . 3_756
N22 Zn2 N15 89.96(7) . .
N22 Zn2 N15 90.04(7) 3_756 .
N22 Zn2 N15 90.04(7) . 3_756
N22 Zn2 N15 89.96(7) 3_756 3_756
N15 Zn2 N15 180.0 . 3_756
N22 Zn2 N11 89.67(7) . .
N22 Zn2 N11 90.33(7) 3_756 .
N15 Zn2 N11 91.21(7) . .
N15 Zn2 N11 88.79(7) 3_756 .
N22 Zn2 N11 90.33(7) . 3_756
N22 Zn2 N11 89.67(7) 3_756 3_756
N15 Zn2 N11 88.79(7) . 3_756
N15 Zn2 N11 91.21(7) 3_756 3_756
N11 Zn2 N11 180.0 . 3_756
C22 N22 Zn2 172.92(18) . .
N22 C22 S22 179.2(2) . .
C11 N11 C15 116.9(2) . .
C11 N11 Zn2 123.02(15) . .
C15 N11 Zn2 120.06(16) . .
N13 N12 C13 115.4(2) . .
N14 N13 N12 171.1(2) . .
N11 C11 C12 123.6(2) . .
N11 C11 H11 118.2 . .
C12 C11 H11 118.2 . .
C11 C12 C13 118.5(2) . .
C11 C12 H12 120.8 . .
C13 C12 H12 120.8 . .
C14 C13 C12 118.9(2) . .
C14 C13 N12 115.7(2) . .
C12 C13 N12 125.4(2) . .
C15 C14 C13 118.4(2) . .
C15 C14 H14 120.8 . .
C13 C14 H14 120.8 . .
N11 C15 C14 123.7(2) . .
N11 C15 H15 118.2 . .
C14 C15 H15 118.2 . .
C20 N15 C16 116.2(2) . .
C20 N15 Zn2 121.92(15) . .
C16 N15 Zn2 121.81(15) . .
N17 N16 C18 116.5(2) . .
N18 N17 N16 171.3(3) . .
N15 C16 C17 124.2(2) . .
N15 C16 H16 117.9 . .
C17 C16 H16 117.9 . .
C18 C17 C16 118.2(2) . .
C18 C17 H17 120.9 . .
C16 C17 H17 120.9 . .
C19 C18 C17 119.1(2) . .
C19 C18 N16 116.4(2) . .
C17 C18 N16 124.5(2) . .
C18 C19 C20 118.4(2) . .
C18 C19 H19 120.8 . .
C20 C19 H19 120.8 . .
N15 C20 C19 123.9(2) . .
N15 C20 H20 118.0 . .
C19 C20 H20 118.0 . .

loop_
_geom_bond_atom_site_label_1
_geom_bond_atom_site_label_2
_geom_bond_distance
_geom_bond_site_symmetry_2
Zn1 N21 2.0804(19) .
Zn1 N21 2.0804(19) 3_656
Zn1 N1 2.1969(18) 3_656
Zn1 N1 2.1969(18) .
Zn1 N5 2.2200(18) .
Zn1 N5 2.2200(18) 3_656
N21 C21 1.165(3) .
C21 S21 1.635(2) .
N1 C1 1.333(3) .
N1 C5 1.339(3) .
N2 N3 1.253(3) .
N2 C3 1.414(3) .
N3 N4 1.117(3) .
C1 C2 1.389(3) .
C1 H1 0.9500 .
C2 C3 1.389(3) .
C2 H2 0.9500 .
C3 C4 1.391(3) .
C4 C5 1.380(3) .
C4 H4 0.9500 .
C5 H5 0.9500 .
N5 C10 1.343(3) .
N5 C6 1.350(3) .
N6 N7 1.250(3) .
N6 C8 1.404(3) .
N7 N8 1.118(3) .
C6 C7 1.382(3) .
C6 H6 0.9500 .
C7 C8 1.380(3) .
C7 H7 0.9500 .
C8 C9 1.392(3) .
C9 C10 1.382(3) .
C9 H9 0.9500 .
C10 H10 0.9500 .
Zn2 N22 2.071(2) .
Zn2 N22 2.071(2) 3_756
Zn2 N15 2.1917(18) .
Zn2 N15 2.1917(18) 3_756
Zn2 N11 2.2337(19) .
Zn2 N11 2.2337(19) 3_756
N22 C22 1.167(3) .
C22 S22 1.625(2) .
N11 C11 1.343(3) .
N11 C15 1.344(3) .
N12 N13 1.241(3) .
N12 C13 1.420(3) .
N13 N14 1.129(3) .
C11 C12 1.384(3) .
C11 H11 0.9500 .
C12 C13 1.388(3) .
C12 H12 0.9500 .
C13 C14 1.387(3) .
C14 C15 1.383(3) .
C14 H14 0.9500 .
C15 H15 0.9500 .
N15 C20 1.332(3) .
N15 C16 1.337(3) .
N16 N17 1.249(3) .
N16 C18 1.416(3) .
N17 N18 1.116(3) .
C16 C17 1.385(3) .
C16 H16 0.9500 .
C17 C18 1.376(3) .
C17 H17 0.9500 .
C18 C19 1.375(3) .
C19 C20 1.387(3) .
C19 H19 0.9500 .
C20 H20 0.9500 .

loop_
_geom_torsion_atom_site_label_1
_geom_torsion_atom_site_label_2
_geom_torsion_atom_site_label_3
_geom_torsion_atom_site_label_4
_geom_torsion
C3 N2 N3 N4 169(3)
C5 N1 C1 C2 1.2(3)
N1 C1 C2 C3 -1.5(4)
C1 C2 C3 C4 0.3(4)
C1 C2 C3 N2 -179.6(2)
N3 N2 C3 C2 1.7(4)
N3 N2 C3 C4 -178.2(3)
C2 C3 C4 C5 1.1(4)
N2 C3 C4 C5 -179.0(2)
C1 N1 C5 C4 0.3(4)
C3 C4 C5 N1 -1.5(4)
C8 N6 N7 N8 178.7(16)
C10 N5 C6 C7 0.9(3)
N5 C6 C7 C8 -0.2(3)
C6 C7 C8 C9 -0.9(3)
C6 C7 C8 N6 179.7(2)
N7 N6 C8 C7 -5.0(3)
N7 N6 C8 C9 175.5(2)
C7 C8 C9 C10 1.2(3)
N6 C8 C9 C10 -179.29(19)
C6 N5 C10 C9 -0.5(3)
C8 C9 C10 N5 -0.6(3)
C13 N12 N13 N14 175.8(15)
C15 N11 C11 C12 -1.3(3)
N11 C11 C12 C13 -0.3(4)
C11 C12 C13 C14 2.4(3)
C11 C12 C13 N12 -177.9(2)
N13 N12 C13 C14 -160.9(2)
N13 N12 C13 C12 19.3(3)
C12 C13 C14 C15 -2.8(3)
N12 C13 C14 C15 177.5(2)
C11 N11 C15 C14 0.9(3)
C13 C14 C15 N11 1.2(3)
C18 N16 N17 N18 174.1(19)
C20 N15 C16 C17 0.2(4)
N15 C16 C17 C18 -0.2(5)
C16 C17 C18 C19 -0.6(4)
C16 C17 C18 N16 179.6(3)
N17 N16 C18 C19 -178.1(2)
N17 N16 C18 C17 1.7(4)
C17 C18 C19 C20 1.2(4)
N16 C18 C19 C20 -179.0(2)
C16 N15 C20 C19 0.5(4)
C18 C19 C20 N15 -1.2(4)
